data_4112804
loop_
_publ_author_name
'Kana M. Sureshan'
'Tomohiro Murakami'
'Tomomi Miyasou'
'Yutaka Watanabe'

_publ_section_title
;
 Topochemical Transketalization Reaction Driven by Hydrogen Bonding
;
_journal_name_full 'Journal of the American Chemical Society'
_journal_page_first 9174
_journal_page_last 9175
_journal_paper_doi 10.1021/ja0483847
_journal_volume 126
_journal_year 2004
_chemical_formula_moiety 'C12 H20 O6'
_chemical_formula_sum 'C12 H20 O6'
_chemical_formula_weight 260.29
_space_group_IT_number 2
_symmetry_cell_setting triclinic
_symmetry_Int_Tables_number 2
_symmetry_space_group_name_Hall '-P 1'
_symmetry_space_group_name_H-M 'P -1'
_cell_angle_alpha 98.883(10)
_cell_angle_beta 100.65(1)
_cell_angle_gamma 99.14(1)
_cell_formula_units_Z 4
_cell_length_a 10.557(2)
_cell_length_b 13.439(2)
_cell_length_c 9.790(1)
_cell_measurement_reflns_used 25
_cell_measurement_temperature 296.2
_cell_measurement_theta_max 29.8
_cell_measurement_theta_min 28.8
_cell_volume 1323.3(4)
_computing_cell_refinement 'MSC/AFC Diffractometer Control'
_computing_data_collection 'MSC/AFC Diffractometer Control'
_computing_data_reduction 'teXsan Ver. 1.11'
_computing_publication_material 'teXsan Ver. 1.11'
_computing_structure_refinement 'teXsan Ver. 1.10'
_computing_structure_solution SIR92
_diffrn_measured_fraction_theta_full 1.0023
_diffrn_measured_fraction_theta_max 1.0023
_diffrn_measurement_device_type 'Rigaku AFC7S'
_diffrn_measurement_method w-2q
_diffrn_radiation_type 'Cu Ka'
_diffrn_radiation_wavelength 1.5418
_diffrn_reflns_av_R_equivalents 0.026
_diffrn_reflns_limit_h_max 11
_diffrn_reflns_limit_h_min 0
_diffrn_reflns_limit_k_max 14
_diffrn_reflns_limit_k_min -15
_diffrn_reflns_limit_l_max 10
_diffrn_reflns_limit_l_min -10
_diffrn_reflns_number 4163
_diffrn_reflns_theta_full 60.04
_diffrn_reflns_theta_max 60.04
_diffrn_standards_decay_% 18.44
_diffrn_standards_interval_count 150
_diffrn_standards_number 3
_exptl_absorpt_coefficient_mu 0.884
_exptl_absorpt_correction_T_max 0.805
_exptl_absorpt_correction_T_min 0.761
_exptl_absorpt_correction_type psi-scan
_exptl_absorpt_process_details '(North, Phillips & Mathews, 1968)'
_exptl_crystal_colour colorless
_exptl_crystal_density_diffrn 1.306
_exptl_crystal_description prismatic
_exptl_crystal_F_000 560.00
_exptl_crystal_size_max 0.380
_exptl_crystal_size_mid 0.250
_exptl_crystal_size_min 0.250
_refine_diff_density_max 0.11
_refine_diff_density_min -0.21
_refine_ls_goodness_of_fit_ref 1.627
_refine_ls_hydrogen_treatment noref
_refine_ls_number_parameters 325
_refine_ls_number_reflns 3919
_refine_ls_R_factor_gt 0.0427
_refine_ls_shift/su_max 0.0002
_refine_ls_structure_factor_coef Fsqd
_refine_ls_weighting_details 'w = 1/[s^2^(Fo^2^) + (0.05000(Max(Fo^2^,0) + 2Fc^2^)/3)^2^]'
_refine_ls_weighting_scheme calc
_refine_ls_wR_factor_ref 0.1270
_reflns_number_gt 3324
_reflns_number_total 3919
_reflns_threshold_expression F^2^>2.0s(F^2^)
_cod_data_source_file ja0483847si20040322_041851.cif
_cod_data_source_block master_file_afc7*.xtl
_cod_original_sg_symbol_Hall '-P 1 '
_cod_original_sg_symbol_H-M 'P -1 '
_cod_original_formula_sum 'C12 H20 O6 '
_cod_database_code 4112804

loop_
_symmetry_equiv_pos_as_xyz
x,y,z
-x,-y,-z

loop_
_atom_site_label
_atom_site_type_symbol
_atom_site_fract_x
_atom_site_fract_y
_atom_site_fract_z
_atom_site_U_iso_or_equiv
_atom_site_adp_type
_atom_site_occupancy
_atom_site_calc_flag
O(1) O 0.5760(1) 0.20625(10) 0.3032(1) 0.0555(4) Uani 1.00 d
O(2) O 0.5408(1) 0.12995(9) 0.0697(1) 0.0477(4) Uani 1.00 d
O(3) O 0.6222(1) 0.2309(1) -0.1614(1) 0.0561(4) Uani 1.00 d
O(4) O 0.4762(1) 0.3417(1) -0.1890(1) 0.0572(4) Uani 1.00 d
O(5) O 0.3324(1) 0.4083(1) 0.0318(1) 0.0546(4) Uani 1.00 d
O(6) O 0.4803(1) 0.41170(10) 0.3113(1) 0.0538(4) Uani 1.00 d
O(7) O 0.0119(1) 0.2603(1) 0.7262(1) 0.0593(4) Uani 1.00 d
O(8) O -0.0198(1) 0.1710(1) 0.5001(1) 0.0585(4) Uani 1.00 d
O(9) O -0.0533(1) 0.2568(1) 0.2362(1) 0.0704(5) Uani 1.00 d
O(10) O 0.1538(1) 0.3525(1) 0.2557(1) 0.0628(4) Uani 1.00 d
O(11) O 0.3450(1) 0.4241(1) 0.5233(1) 0.0553(4) Uani 1.00 d
O(12) O 0.2183(1) 0.4597(1) 0.7628(1) 0.0549(4) Uani 1.00 d
C(1) C 0.5986(2) 0.2844(1) 0.2227(2) 0.0453(5) Uani 1.00 d
C(2) C 0.6314(2) 0.2250(1) 0.0917(2) 0.0445(5) Uani 1.00 d
C(3) C 0.6099(2) 0.2812(1) -0.0272(2) 0.0457(5) Uani 1.00 d
C(4) C 0.4754(2) 0.3056(1) -0.0598(2) 0.0431(5) Uani 1.00 d
C(5) C 0.4602(2) 0.3825(1) 0.0617(2) 0.0424(5) Uani 1.00 d
C(6) C 0.4765(2) 0.3336(1) 0.1933(2) 0.0422(5) Uani 1.00 d
C(7) C 0.5428(2) 0.1071(1) 0.2081(2) 0.0524(5) Uani 1.00 d
C(8) C 0.6485(3) 0.0470(2) 0.2480(2) 0.0687(7) Uani 1.00 d
C(9) C 0.4087(2) 0.0527(2) 0.2110(3) 0.0706(7) Uani 1.00 d
C(10) C 0.5565(2) 0.2840(2) -0.2630(2) 0.0524(6) Uani 1.00 d
C(11) C 0.4728(2) 0.2047(2) -0.3832(2) 0.0684(7) Uani 1.00 d
C(12) C 0.6550(3) 0.3585(2) -0.3073(3) 0.0712(8) Uani 1.00 d
C(13) C 0.0248(2) 0.3326(2) 0.6354(2) 0.0509(5) Uani 1.00 d
C(14) C -0.0516(2) 0.2694(2) 0.4917(2) 0.0545(6) Uani 1.00 d
C(15) C -0.0060(2) 0.3145(2) 0.3757(2) 0.0547(6) Uani 1.00 d
C(16) C 0.1397(2) 0.3293(2) 0.3895(2) 0.0505(5) Uani 1.00 d
C(17) C 0.2076(2) 0.4119(1) 0.5147(2) 0.0472(5) Uani 1.00 d
C(18) C 0.1721(2) 0.3756(1) 0.6461(2) 0.0458(5) Uani 1.00 d
C(19) C -0.0165(2) 0.1579(2) 0.6432(2) 0.0561(6) Uani 1.00 d
C(20) C 0.0920(3) 0.1018(2) 0.6861(3) 0.0776(8) Uani 1.00 d
C(21) C -0.1484(2) 0.1042(2) 0.6588(3) 0.0757(8) Uani 1.00 d
C(22) C 0.0406(2) 0.2914(2) 0.1542(2) 0.0629(6) Uani 1.00 d
C(23) C 0.0752(3) 0.1976(2) 0.0782(3) 0.0843(8) Uani 1.00 d
C(24) C -0.0127(2) 0.3594(2) 0.0591(2) 0.0812(8) Uani 1.00 d
H(1) H 0.6736 0.3358 0.2726 0.0547 Uiso 1.00 calc
H(2) H 0.7194 0.2138 0.1117 0.0538 Uiso 1.00 calc
H(3) H 0.6721 0.3444 -0.0014 0.0554 Uiso 1.00 calc
H(4) H 0.4084 0.2442 -0.0750 0.0521 Uiso 1.00 calc
H(5) H 0.5257 0.4429 0.0770 0.0494 Uiso 1.00 calc
H(6) H 0.4002 0.2810 0.1828 0.0505 Uiso 1.00 calc
H(7) H 0.3450 0.0950 0.1907 0.0862 Uiso 1.00 calc
H(8) H 0.3828 -0.0096 0.1418 0.0862 Uiso 1.00 calc
H(9) H 0.4061 0.0358 0.3020 0.0862 Uiso 1.00 calc
H(10) H 0.6538 0.0372 0.3435 0.0816 Uiso 1.00 calc
H(11) H 0.7314 0.0826 0.2401 0.0816 Uiso 1.00 calc
H(12) H 0.6287 -0.0188 0.1873 0.0816 Uiso 1.00 calc
H(13) H 0.4099 0.1614 -0.3490 0.0820 Uiso 1.00 calc
H(14) H 0.5262 0.1634 -0.4256 0.0820 Uiso 1.00 calc
H(15) H 0.4282 0.2365 -0.4524 0.0820 Uiso 1.00 calc
H(16) H 0.6094 0.3969 -0.3688 0.0866 Uiso 1.00 calc
H(17) H 0.7085 0.4048 -0.2273 0.0866 Uiso 1.00 calc
H(18) H 0.7079 0.3228 -0.3578 0.0866 Uiso 1.00 calc
H(19) H 0.3145 0.4464 0.1134 0.0828 Uiso 1.00 calc
H(20) H 0.4082 0.4000 0.3646 0.0828 Uiso 1.00 calc
H(21) H -0.0188 0.3883 0.6631 0.0616 Uiso 1.00 calc
H(22) H -0.1450 0.2659 0.4823 0.0639 Uiso 1.00 calc
H(23) H -0.0296 0.3801 0.3765 0.0662 Uiso 1.00 calc
H(24) H 0.1694 0.2665 0.4014 0.0592 Uiso 1.00 calc
H(25) H 0.1789 0.4755 0.5040 0.0563 Uiso 1.00 calc
H(26) H 0.2188 0.3221 0.6646 0.0559 Uiso 1.00 calc
H(27) H 0.0981 0.0904 0.7803 0.0940 Uiso 1.00 calc
H(28) H 0.1750 0.1397 0.6792 0.0940 Uiso 1.00 calc
H(29) H 0.0780 0.0355 0.6242 0.0940 Uiso 1.00 calc
H(30) H -0.1478 0.1016 0.7556 0.0885 Uiso 1.00 calc
H(31) H -0.1712 0.0364 0.6048 0.0885 Uiso 1.00 calc
H(32) H -0.2157 0.1413 0.6259 0.0885 Uiso 1.00 calc
H(33) H -0.0035 0.1547 0.0183 0.1022 Uiso 1.00 calc
H(34) H 0.1351 0.2157 0.0214 0.1022 Uiso 1.00 calc
H(35) H 0.1119 0.1597 0.1445 0.1022 Uiso 1.00 calc
H(36) H -0.0373 0.4173 0.1109 0.1012 Uiso 1.00 calc
H(37) H -0.0869 0.3237 -0.0126 0.1012 Uiso 1.00 calc
H(38) H 0.0538 0.3877 0.0101 0.1012 Uiso 1.00 calc
H(39) H 0.3856 0.4794 0.5959 0.0828 Uiso 1.00 calc
H(40) H 0.2502 0.4333 0.8537 0.0828 Uiso 1.00 calc

loop_
_atom_site_aniso_label
_atom_site_aniso_U_11
_atom_site_aniso_U_22
_atom_site_aniso_U_33
_atom_site_aniso_U_12
_atom_site_aniso_U_13
_atom_site_aniso_U_23
O(1) 0.0781(9) 0.0503(7) 0.0372(7) 0.0116(6) 0.0106(6) 0.0090(6)
O(2) 0.0557(8) 0.0471(7) 0.0385(7) 0.0087(6) 0.0074(6) 0.0066(5)
O(3) 0.0720(9) 0.0673(8) 0.0451(7) 0.0351(7) 0.0285(6) 0.0177(6)
O(4) 0.0758(9) 0.0733(9) 0.0402(7) 0.0405(7) 0.0269(6) 0.0196(6)
O(5) 0.0534(8) 0.0725(9) 0.0447(7) 0.0284(7) 0.0162(6) 0.0082(6)
O(6) 0.0597(8) 0.0559(8) 0.0421(7) 0.0023(6) 0.0210(6) -0.0050(6)
O(7) 0.0697(9) 0.0629(8) 0.0413(7) -0.0005(7) 0.0201(6) 0.0018(6)
O(8) 0.0624(8) 0.0655(9) 0.0421(7) 0.0047(7) 0.0146(6) -0.0029(6)
O(9) 0.0472(8) 0.114(1) 0.0370(7) -0.0073(8) 0.0037(6) 0.0039(8)
O(10) 0.0480(8) 0.099(1) 0.0339(7) -0.0021(7) 0.0084(6) 0.0059(7)
O(11) 0.0428(7) 0.0723(9) 0.0426(7) -0.0011(6) 0.0122(6) -0.0045(6)
O(12) 0.0612(8) 0.0590(8) 0.0385(7) 0.0064(6) 0.0085(6) -0.0014(6)
C(1) 0.050(1) 0.0473(10) 0.0353(9) 0.0046(8) 0.0049(8) 0.0066(8)
C(2) 0.0397(9) 0.049(1) 0.045(1) 0.0109(8) 0.0078(7) 0.0090(8)
C(3) 0.0464(10) 0.053(1) 0.0431(10) 0.0148(8) 0.0181(8) 0.0089(8)
C(4) 0.050(1) 0.0506(10) 0.0333(9) 0.0147(8) 0.0141(8) 0.0099(8)
C(5) 0.0437(9) 0.0464(10) 0.0394(9) 0.0116(7) 0.0131(7) 0.0067(8)
C(6) 0.0451(10) 0.0440(10) 0.0350(9) 0.0028(7) 0.0118(7) 0.0016(7)
C(7) 0.067(1) 0.049(1) 0.040(1) 0.0093(9) 0.0102(9) 0.0095(8)
C(8) 0.091(2) 0.060(1) 0.057(1) 0.023(1) 0.006(1) 0.018(1)
C(9) 0.076(2) 0.065(1) 0.073(2) 0.003(1) 0.028(1) 0.014(1)
C(10) 0.067(1) 0.060(1) 0.043(1) 0.0273(10) 0.0267(9) 0.0155(9)
C(11) 0.085(2) 0.072(1) 0.054(1) 0.025(1) 0.022(1) 0.010(1)
C(12) 0.088(2) 0.069(1) 0.075(2) 0.028(1) 0.047(1) 0.024(1)
C(13) 0.050(1) 0.062(1) 0.0411(10) 0.0104(9) 0.0168(8) 0.0036(9)
C(14) 0.043(1) 0.073(1) 0.045(1) 0.0090(9) 0.0131(8) 0.0020(9)
C(15) 0.042(1) 0.077(1) 0.040(1) 0.0068(9) 0.0072(8) 0.0035(9)
C(16) 0.0428(10) 0.069(1) 0.0361(10) 0.0065(9) 0.0091(8) 0.0025(9)
C(17) 0.0435(10) 0.058(1) 0.0385(10) 0.0070(8) 0.0106(8) 0.0051(8)
C(18) 0.0462(10) 0.052(1) 0.0368(9) 0.0083(8) 0.0098(7) 0.0002(8)
C(19) 0.060(1) 0.061(1) 0.043(1) 0.0029(9) 0.0162(9) 0.0000(9)
C(20) 0.083(2) 0.084(2) 0.066(1) 0.020(1) 0.015(1) 0.009(1)
C(21) 0.072(1) 0.083(2) 0.067(1) -0.008(1) 0.026(1) 0.007(1)
C(22) 0.045(1) 0.099(2) 0.038(1) 0.003(1) 0.0079(8) 0.002(1)
C(23) 0.070(2) 0.103(2) 0.066(2) 0.006(1) 0.011(1) -0.010(1)
C(24) 0.067(1) 0.128(2) 0.050(1) 0.022(1) 0.009(1) 0.022(1)

loop_
_atom_type_symbol
_atom_type_description
_atom_type_scat_dispersion_real
_atom_type_scat_dispersion_imag
_atom_type_scat_source
C C 0.018 0.009
;International Tables for Crystallography
(1992, Vol. C, Tables 4.2.6.8 and 6.1.1.1)
;
H H 0.000 0.000
;International Tables for Crystallography
(1992, Vol. C, Table 6.1.1.2)
;
O O 0.049 0.032
;International Tables for Crystallography
(1992, Vol. C, Tables 4.2.6.8 and 6.1.1.1)
;

loop_
_geom_angle_atom_site_label_1
_geom_angle_atom_site_label_2
_geom_angle_atom_site_label_3
_geom_angle
_geom_angle_publ_flag
C(1) O(1) C(7) 108.6(1) yes
C(2) O(2) C(7) 105.2(1) yes
C(3) O(3) C(10) 105.2(1) yes
C(4) O(4) C(10) 106.4(1) yes
C(5) O(5) H(19) 111.0 no
C(6) O(6) H(20) 116.4 no
C(13) O(7) C(19) 109.2(1) yes
C(14) O(8) C(19) 106.5(1) yes
C(15) O(9) C(22) 106.3(1) yes
C(16) O(10) C(22) 106.0(1) yes
C(17) O(11) H(39) 107.4 no
C(18) O(12) H(40) 110.1 no
O(1) C(1) C(2) 101.9(1) yes
O(1) C(1) C(6) 110.1(1) yes
O(1) C(1) H(1) 110.1 no
C(2) C(1) C(6) 115.0(1) yes
C(2) C(1) H(1) 109.4 no
C(6) C(1) H(1) 110.0 no
O(2) C(2) C(1) 101.1(1) yes
O(2) C(2) C(3) 113.5(1) yes
O(2) C(2) H(2) 110.0 no
C(1) C(2) C(3) 109.8(1) yes
C(1) C(2) H(2) 110.8 no
C(3) C(2) H(2) 111.2 no
O(3) C(3) C(2) 116.9(1) yes
O(3) C(3) C(4) 102.3(1) yes
O(3) C(3) H(3) 107.9 no
C(2) C(3) C(4) 113.9(1) yes
C(2) C(3) H(3) 107.4 no
C(4) C(3) H(3) 108.0 no
O(4) C(4) C(3) 101.3(1) yes
O(4) C(4) C(5) 115.5(1) yes
O(4) C(4) H(4) 110.2 no
C(3) C(4) C(5) 108.8(1) yes
C(3) C(4) H(4) 110.9 no
C(5) C(4) H(4) 109.9 no
O(5) C(5) C(4) 109.7(1) yes
O(5) C(5) C(6) 110.2(1) yes
O(5) C(5) H(5) 109.6 no
C(4) C(5) C(6) 107.6(1) yes
C(4) C(5) H(5) 110.1 no
C(6) C(5) H(5) 109.6 no
O(6) C(6) C(1) 109.4(1) yes
O(6) C(6) C(5) 107.1(1) yes
O(6) C(6) H(6) 108.6 no
C(1) C(6) C(5) 115.8(1) yes
C(1) C(6) H(6) 107.8 no
C(5) C(6) H(6) 108.0 no
O(1) C(7) O(2) 105.2(1) yes
O(1) C(7) C(8) 108.5(2) yes
O(1) C(7) C(9) 110.5(2) yes
O(2) C(7) C(8) 110.8(2) yes
O(2) C(7) C(9) 108.4(2) yes
C(8) C(7) C(9) 113.2(2) yes
C(7) C(8) H(10) 110.0 no
C(7) C(8) H(11) 110.4 no
C(7) C(8) H(12) 110.1 no
H(10) C(8) H(11) 108.8 no
H(10) C(8) H(12) 108.5 no
H(11) C(8) H(12) 108.9 no
C(7) C(9) H(7) 110.7 no
C(7) C(9) H(8) 110.9 no
C(7) C(9) H(9) 111.0 no
H(7) C(9) H(8) 107.9 no
H(7) C(9) H(9) 108.1 no
H(8) C(9) H(9) 108.3 no
O(3) C(10) O(4) 106.0(1) yes
O(3) C(10) C(11) 107.7(2) yes
O(3) C(10) C(12) 110.3(2) yes
O(4) C(10) C(11) 110.9(2) yes
O(4) C(10) C(12) 108.2(2) yes
C(11) C(10) C(12) 113.5(2) yes
C(10) C(11) H(13) 109.6 no
C(10) C(11) H(14) 109.9 no
C(10) C(11) H(15) 110.3 no
H(13) C(11) H(14) 108.6 no
H(13) C(11) H(15) 109.3 no
H(14) C(11) H(15) 109.2 no
C(10) C(12) H(16) 109.1 no
C(10) C(12) H(17) 110.4 no
C(10) C(12) H(18) 110.1 no
H(16) C(12) H(17) 108.8 no
H(16) C(12) H(18) 108.4 no
H(17) C(12) H(18) 110.0 no
O(7) C(13) C(14) 102.1(2) yes
O(7) C(13) C(18) 109.8(2) yes
O(7) C(13) H(21) 109.3 no
C(14) C(13) C(18) 116.3(1) yes
C(14) C(13) H(21) 109.4 no
C(18) C(13) H(21) 109.6 no
O(8) C(14) C(13) 101.5(2) yes
O(8) C(14) C(15) 113.4(2) yes
O(8) C(14) H(22) 110.3 no
C(13) C(14) C(15) 109.9(2) yes
C(13) C(14) H(22) 111.1 no
C(15) C(14) H(22) 110.3 no
O(9) C(15) C(14) 116.9(2) yes
O(9) C(15) C(16) 102.0(1) yes
O(9) C(15) H(23) 107.5 no
C(14) C(15) C(16) 113.2(2) yes
C(14) C(15) H(23) 109.1 no
C(16) C(15) H(23) 107.5 no
O(10) C(16) C(15) 101.8(1) yes
O(10) C(16) C(17) 115.2(2) yes
O(10) C(16) H(24) 110.1 no
C(15) C(16) C(17) 110.0(2) yes
C(15) C(16) H(24) 110.3 no
C(17) C(16) H(24) 109.2 no
O(11) C(17) C(16) 108.2(1) yes
O(11) C(17) C(18) 110.4(1) yes
O(11) C(17) H(25) 110.3 no
C(16) C(17) C(18) 107.0(2) yes
C(16) C(17) H(25) 110.1 no
C(18) C(17) H(25) 110.8 no
O(12) C(18) C(13) 109.8(1) yes
O(12) C(18) C(17) 107.7(1) yes
O(12) C(18) H(26) 108.1 no
C(13) C(18) C(17) 116.1(1) yes
C(13) C(18) H(26) 107.2 no
C(17) C(18) H(26) 107.8 no
O(7) C(19) O(8) 105.3(2) yes
O(7) C(19) C(20) 110.5(2) yes
O(7) C(19) C(21) 108.4(2) yes
O(8) C(19) C(20) 108.2(2) yes
O(8) C(19) C(21) 111.1(2) yes
C(20) C(19) C(21) 112.9(2) yes
C(19) C(20) H(27) 111.8 no
C(19) C(20) H(28) 110.7 no
C(19) C(20) H(29) 110.9 no
H(27) C(20) H(28) 108.5 no
H(27) C(20) H(29) 107.8 no
H(28) C(20) H(29) 107.0 no
C(19) C(21) H(30) 110.5 no
C(19) C(21) H(31) 111.1 no
C(19) C(21) H(32) 110.0 no
H(30) C(21) H(31) 109.2 no
H(30) C(21) H(32) 107.8 no
H(31) C(21) H(32) 108.1 no
O(9) C(22) O(10) 106.0(1) yes
O(9) C(22) C(23) 107.0(2) yes
O(9) C(22) C(24) 110.9(2) yes
O(10) C(22) C(23) 110.7(2) yes
O(10) C(22) C(24) 107.7(2) yes
C(23) C(22) C(24) 114.2(2) yes
C(22) C(23) H(33) 109.2 no
C(22) C(23) H(34) 110.6 no
C(22) C(23) H(35) 110.0 no
H(33) C(23) H(34) 108.8 no
H(33) C(23) H(35) 108.2 no
H(34) C(23) H(35) 110.0 no
C(22) C(24) H(36) 112.0 no
C(22) C(24) H(37) 112.5 no
C(22) C(24) H(38) 110.9 no
H(36) C(24) H(37) 108.3 no
H(36) C(24) H(38) 106.2 no
H(37) C(24) H(38) 106.6 no

loop_
_geom_bond_atom_site_label_1
_geom_bond_atom_site_label_2
_geom_bond_distance
_geom_bond_publ_flag
O(1) C(1) 1.423(2) yes
O(1) C(7) 1.454(2) yes
O(2) C(2) 1.430(2) yes
O(2) C(7) 1.432(2) yes
O(3) C(3) 1.420(2) yes
O(3) C(10) 1.450(2) yes
O(4) C(4) 1.424(2) yes
O(4) C(10) 1.451(2) yes
O(5) C(5) 1.435(2) yes
O(5) H(19) 0.947 no
O(6) C(6) 1.426(2) yes
O(6) H(20) 1.005 no
O(7) C(13) 1.422(2) yes
O(7) C(19) 1.442(2) yes
O(8) C(14) 1.425(3) yes
O(8) C(19) 1.433(2) yes
O(9) C(15) 1.419(2) yes
O(9) C(22) 1.452(3) yes
O(10) C(16) 1.421(2) yes
O(10) C(22) 1.444(2) yes
O(11) C(17) 1.419(2) yes
O(11) H(39) 0.930 no
O(12) C(18) 1.429(2) yes
O(12) H(40) 1.028 no
C(1) C(2) 1.529(3) yes
C(1) C(6) 1.540(3) yes
C(1) H(1) 0.961 no
C(2) C(3) 1.485(3) yes
C(2) H(2) 0.953 no
C(3) C(4) 1.496(2) yes
C(3) H(3) 0.956 no
C(4) C(5) 1.501(2) yes
C(4) H(4) 0.971 no
C(5) C(6) 1.529(2) yes
C(5) H(5) 0.951 no
C(6) H(6) 0.962 no
C(7) C(8) 1.507(3) yes
C(7) C(9) 1.494(3) yes
C(8) H(10) 0.956 no
C(8) H(11) 0.951 no
C(8) H(12) 0.955 no
C(9) H(7) 0.961 no
C(9) H(8) 0.958 no
C(9) H(9) 0.956 no
C(10) C(11) 1.494(3) yes
C(10) C(12) 1.498(3) yes
C(11) H(13) 0.955 no
C(11) H(14) 0.956 no
C(11) H(15) 0.948 no
C(12) H(16) 0.963 no
C(12) H(17) 0.944 no
C(12) H(18) 0.950 no
C(13) C(14) 1.531(3) yes
C(13) C(18) 1.549(3) yes
C(13) H(21) 0.969 no
C(14) C(15) 1.487(3) yes
C(14) H(22) 0.966 no
C(15) C(16) 1.497(3) yes
C(15) H(23) 0.952 no
C(16) C(17) 1.500(3) yes
C(16) H(24) 0.962 no
C(17) C(18) 1.532(3) yes
C(17) H(25) 0.965 no
C(18) H(26) 0.956 no
C(19) C(20) 1.500(3) yes
C(19) C(21) 1.509(3) yes
C(20) H(27) 0.951 no
C(20) H(28) 0.961 no
C(20) H(29) 0.969 no
C(21) H(30) 0.953 no
C(21) H(31) 0.950 no
C(21) H(32) 0.966 no
C(22) C(23) 1.493(4) yes
C(22) C(24) 1.501(4) yes
C(23) H(33) 0.964 no
C(23) H(34) 0.943 no
C(23) H(35) 0.950 no
C(24) H(36) 0.960 no
C(24) H(37) 0.954 no
C(24) H(38) 0.981 no

loop_
_geom_contact_atom_site_label_1
_geom_contact_atom_site_label_2
_geom_contact_distance
_geom_contact_site_symmetry_2
O(1) C(11) 3.444(3) 1_556
O(2) O(2) 3.456(2) 2_655
O(2) C(9) 3.569(3) 2_655
O(4) O(11) 3.329(2) 1_554
O(4) O(12) 3.358(2) 1_554
O(4) C(18) 3.449(2) 1_554
O(4) O(5) 3.583(2) 2_665
O(5) O(12) 2.918(2) 1_554
O(5) O(10) 3.242(2) .
O(6) O(11) 2.719(2) 2_666
O(6) O(11) 2.727(2) .
O(6) O(10) 3.333(2) .
O(7) C(24) 3.397(3) 1_556
O(9) C(2) 3.299(2) 1_455
C(5) C(5) 3.584(4) 2_665

loop_
_geom_hbond_atom_site_label_D
_geom_hbond_atom_site_label_H
_geom_hbond_atom_site_label_A
_geom_hbond_site_symmetry_A
_geom_hbond_distance_DH
_geom_hbond_distance_HA
_geom_hbond_distance_DA
_geom_hbond_angle_DHA
_geom_hbond_publ_flag
O(5) H(19) O(6) . 0.947 2.514 2.879(1) 103.007 no
O(5) H(19) O(4) 2_665 0.947 3.206 3.583(1) 105.879 no
O(5) H(19) O(10) 1_555 0.947 2.674 3.242(2) 119.074 no
O(6) H(20) O(10) 1_555 1.005 2.635 3.333(1) 126.551 no
O(6) H(20) O(11) 1_555 1.005 1.805 2.727(2) 150.835 no
O(11) H(39) O(6) 2_666 0.930 1.852 2.719(1) 154.251 no
O(12) H(40) O(4) 1_556 1.028 2.920 3.358(2) 106.420 no
O(12) H(40) O(5) 1_556 1.028 1.902 2.918(1) 169.225 no

loop_
_geom_torsion_atom_site_label_1
_geom_torsion_atom_site_label_2
_geom_torsion_atom_site_label_3
_geom_torsion_atom_site_label_4
_geom_torsion
_geom_torsion_publ_flag
O(1) C(1) C(2) O(2) 38.8(2) yes
O(1) C(1) C(2) C(3) 159.0(1) yes
O(1) C(1) C(6) O(6) 84.2(2) yes
O(1) C(1) C(6) C(5) -154.7(1) yes
O(1) C(7) O(2) C(2) 28.6(2) yes
O(2) C(2) C(1) C(6) -80.3(2) yes
O(2) C(2) C(3) O(3) -61.1(2) yes
O(2) C(2) C(3) C(4) 58.0(2) yes
O(2) C(7) O(1) C(1) -2.6(2) yes
O(3) C(3) C(2) C(1) -173.4(1) yes
O(3) C(3) C(4) O(4) -43.4(2) yes
O(3) C(3) C(4) C(5) -165.5(1) yes
O(3) C(10) O(4) C(4) -11.5(2) yes
O(4) C(4) C(3) C(2) -170.5(1) yes
O(4) C(4) C(5) O(5) 66.1(2) yes
O(4) C(4) C(5) C(6) -174.0(1) yes
O(4) C(10) O(3) C(3) -16.5(2) yes
O(5) C(5) C(4) C(3) 179.2(1) yes
O(5) C(5) C(6) O(6) -68.3(2) yes
O(5) C(5) C(6) C(1) 169.4(1) yes
O(6) C(6) C(1) C(2) -161.4(1) yes
O(6) C(6) C(5) C(4) 172.1(1) yes
O(7) C(13) C(14) O(8) -36.6(2) yes
O(7) C(13) C(14) C(15) -156.9(2) yes
O(7) C(13) C(18) O(12) -85.2(2) yes
O(7) C(13) C(18) C(17) 152.3(2) yes
O(7) C(19) O(8) C(14) -24.9(2) yes
O(8) C(14) C(13) C(18) 82.9(2) yes
O(8) C(14) C(15) O(9) 58.3(2) yes
O(8) C(14) C(15) C(16) -59.8(2) yes
O(8) C(19) O(7) C(13) 0.1(2) yes
O(9) C(15) C(14) C(13) 171.2(2) yes
O(9) C(15) C(16) O(10) 42.3(2) yes
O(9) C(15) C(16) C(17) 165.0(2) yes
O(9) C(22) O(10) C(16) 15.7(2) yes
O(10) C(16) C(15) C(14) 168.8(2) yes
O(10) C(16) C(17) O(11) -65.2(2) yes
O(10) C(16) C(17) C(18) 175.8(2) yes
O(10) C(22) O(9) C(15) 11.9(2) yes
O(11) C(17) C(16) C(15) -179.5(2) yes
O(11) C(17) C(18) O(12) 71.6(2) yes
O(11) C(17) C(18) C(13) -164.9(1) yes
O(12) C(18) C(13) C(14) 159.6(2) yes
O(12) C(18) C(17) C(16) -170.9(1) yes
C(1) O(1) C(7) C(8) 116.0(2) yes
C(1) O(1) C(7) C(9) -119.4(2) yes
C(1) C(2) O(2) C(7) -41.6(2) yes
C(1) C(2) C(3) C(4) -54.3(2) yes
C(1) C(6) C(5) C(4) 49.8(2) yes
C(2) O(2) C(7) C(8) -88.5(2) yes
C(2) O(2) C(7) C(9) 146.8(2) yes
C(2) C(1) O(1) C(7) -22.2(2) yes
C(2) C(1) C(6) C(5) -40.3(2) yes
C(2) C(3) O(3) C(10) 161.9(2) yes
C(2) C(3) C(4) C(5) 67.4(2) yes
C(3) O(3) C(10) C(11) -135.3(2) yes
C(3) O(3) C(10) C(12) 100.4(2) yes
C(3) C(2) O(2) C(7) -159.1(1) yes
C(3) C(2) C(1) C(6) 39.9(2) yes
C(3) C(4) O(4) C(10) 33.3(2) yes
C(3) C(4) C(5) C(6) -60.9(2) yes
C(4) O(4) C(10) C(11) 105.1(2) yes
C(4) O(4) C(10) C(12) -129.9(2) yes
C(4) C(3) O(3) C(10) 36.7(2) yes
C(5) C(4) O(4) C(10) 150.6(2) yes
C(6) C(1) O(1) C(7) 100.3(2) yes
C(13) O(7) C(19) C(20) 116.8(2) yes
C(13) O(7) C(19) C(21) -118.8(2) yes
C(13) C(14) O(8) C(19) 37.9(2) yes
C(13) C(14) C(15) C(16) 53.0(2) yes
C(13) C(18) C(17) C(16) -47.4(2) yes
C(14) O(8) C(19) C(20) -143.2(2) yes
C(14) O(8) C(19) C(21) 92.3(2) yes
C(14) C(13) O(7) C(19) 22.4(2) yes
C(14) C(13) C(18) C(17) 37.2(2) yes
C(14) C(15) O(9) C(22) -157.1(2) yes
C(14) C(15) C(16) C(17) -68.5(2) yes
C(15) O(9) C(22) C(23) 130.0(2) yes
C(15) O(9) C(22) C(24) -104.8(2) yes
C(15) C(14) O(8) C(19) 155.7(2) yes
C(15) C(14) C(13) C(18) -37.5(2) yes
C(15) C(16) O(10) C(22) -35.4(2) yes
C(15) C(16) C(17) C(18) 61.5(2) yes
C(16) O(10) C(22) C(23) -100.0(2) yes
C(16) O(10) C(22) C(24) 134.5(2) yes
C(16) C(15) O(9) C(22) -33.0(2) yes
C(17) C(16) O(10) C(22) -154.4(2) yes
C(18) C(13) O(7) C(19) -101.5(2) yes
C(18) C(13) O(7) C(19) -101.5(2) yes
